data_2203861
loop_
_publ_author_name
'Graham Smith'
'Urs D. Wermuth'
'Peter C. Healy'

_publ_section_title
;
 Quinolin-8-aminium toluene-4-sulfonate
;
_journal_issue 7
_journal_name_full 'Acta Crystallographica Section E'
_journal_page_first o1257
_journal_page_last o1259
_journal_paper_doi 10.1107/S1600536804014898
_journal_volume 60
_journal_year 2004
_chemical_formula_iupac 'C9 H9 N2 +, C7 H7 O3 S -'
_chemical_formula_moiety 'C9 H9 N2 +, C7 H7 O3 S -'
_chemical_formula_sum 'C16 H16 N2 O3 S'
_chemical_formula_weight 316.37
_chemical_melting_point 423.2(18)
_chemical_name_common '8-aminoquinolinium  4-toluenesulfonate'
_chemical_name_systematic ?
_space_group_IT_number 2
_symmetry_cell_setting triclinic
_symmetry_space_group_name_Hall '-P 1'
_symmetry_space_group_name_H-M 'P -1'
_atom_sites_solution_hydrogens geom
_atom_sites_solution_primary direct
_atom_sites_solution_secondary difmap
_audit_creation_method 'SHELXL-97 (Sheldrick, 1997)'
_cell_angle_alpha 78.11(15)
_cell_angle_beta 79.217(16)
_cell_angle_gamma 78.599(14)
_cell_formula_units_Z 2
_cell_length_a 6.0986(14)
_cell_length_b 9.8930(17)
_cell_length_c 13.424(2)
_cell_measurement_reflns_used 25
_cell_measurement_temperature 298(2)
_cell_measurement_theta_max 17.4
_cell_measurement_theta_min 12.6
_cell_volume 767.8(4)
_computing_cell_refinement 'MSC/AFC Diffractometer Control Software'
_computing_data_collection
;
MSC/AFC Diffractometer Control Software
(Molecular Structure Corporation, 1999)
;
_computing_data_reduction 'TEXSAN for Windows (Molecular Structure Corporation, 1999)'
_computing_molecular_graphics 'PLATON for Windows (Spek, 1999)'
_computing_publication_material 'PLATON for Windows'
_computing_structure_refinement 'SHELXL97 (Sheldrick, 1997)'
_computing_structure_solution 'SHELXS97 (Sheldrick, 1997)'
_diffrn_ambient_temperature 298(2)
_diffrn_measured_fraction_theta_full 0.999
_diffrn_measured_fraction_theta_max 0.999
_diffrn_measurement_device_type 'Rigaku AFC-7R'
_diffrn_measurement_method \w--2\q
_diffrn_radiation_monochromator graphite
_diffrn_radiation_source 'Rigaku rotating anode'
_diffrn_radiation_type 'MoK\a '
_diffrn_radiation_wavelength 0.71069
_diffrn_reflns_av_R_equivalents 0.0307
_diffrn_reflns_av_sigmaI/netI 0.0336
_diffrn_reflns_limit_h_max 3
_diffrn_reflns_limit_h_min -7
_diffrn_reflns_limit_k_max 12
_diffrn_reflns_limit_k_min -12
_diffrn_reflns_limit_l_max 17
_diffrn_reflns_limit_l_min -17
_diffrn_reflns_number 4042
_diffrn_reflns_theta_full 27.50
_diffrn_reflns_theta_max 27.50
_diffrn_reflns_theta_min 2.86
_diffrn_standards_decay_% 0.41
_diffrn_standards_interval_count 150
_diffrn_standards_number 3
_exptl_absorpt_coefficient_mu 0.22
_exptl_absorpt_correction_type none
_exptl_crystal_colour colourless
_exptl_crystal_density_diffrn 1.368
_exptl_crystal_density_method 'not measured'
_exptl_crystal_description prism
_exptl_crystal_F_000 332
_exptl_crystal_size_max 0.40
_exptl_crystal_size_mid 0.20
_exptl_crystal_size_min 0.18
_refine_diff_density_max 0.284
_refine_diff_density_min -0.291
_refine_ls_extinction_coef 0.019(3)
_refine_ls_extinction_expression Fc^*^=kFc[1+0.001xFc^2^\l^3^/sin(2\q)]^-1/4^
_refine_ls_extinction_method SHELXL97
_refine_ls_goodness_of_fit_ref 0.832
_refine_ls_hydrogen_treatment mixed
_refine_ls_matrix_type full
_refine_ls_number_parameters 212
_refine_ls_number_reflns 3528
_refine_ls_number_restraints 0
_refine_ls_restrained_S_all 0.832
_refine_ls_R_factor_all 0.0552
_refine_ls_R_factor_gt 0.0415
_refine_ls_shift/su_max 0.000
_refine_ls_shift/su_mean 0.000
_refine_ls_structure_factor_coef Fsqd
_refine_ls_weighting_details 'calc w = 1/[\s^2^(Fo^2^)+(0.1P)^2^+2.0104P] where P = (Fo^2^+2Fc^2^)/3'
_refine_ls_weighting_scheme calc
_refine_ls_wR_factor_gt 0.1052
_refine_ls_wR_factor_ref 0.1241
_reflns_number_gt 2857
_reflns_number_total 3528
_reflns_threshold_expression I>2\s(I)
_cod_data_source_file bt6474.cif
_cod_data_source_block I
_cod_depositor_comments
;
The following automatic conversions were performed:

'_chemical_melting_point' value '421.5--425.0 K ' was changed to
'423.2(18)' - the average value was taken and precision was
estimated.

Automatic conversion script
Id: cif_fix_values 1646 2011-03-28 12:23:43Z adriana 

The following automatic conversions were performed:

'_chemical_melting_point' value '421.5--425.0 K ' was changed to
'423.2(18)' - the average value was taken and precision was
estimated.

Automatic conversion script
Id: cif_fix_values 1715 2011-07-08 13:25:40Z adriana 
;
_cod_database_code 2203861

loop_
_symmetry_equiv_pos_as_xyz
'x, y, z'
'-x, -y, -z'

loop_
_atom_site_aniso_label
_atom_site_aniso_U_11
_atom_site_aniso_U_22
_atom_site_aniso_U_33
_atom_site_aniso_U_12
_atom_site_aniso_U_13
_atom_site_aniso_U_23
S1 0.0423(3) 0.0324(2) 0.0378(2) -0.0111(2) -0.0040(2) -0.0029(2)
O1 0.0530(9) 0.0577(9) 0.0521(8) -0.0275(7) -0.0065(7) -0.0043(7)
O2 0.0669(10) 0.0357(8) 0.0629(10) 0.0022(7) -0.0032(8) -0.0052(7)
O3 0.0502(8) 0.0452(8) 0.0364(7) -0.0115(6) -0.0076(6) -0.0055(6)
C1 0.0449(10) 0.0370(9) 0.0324(8) -0.0117(8) -0.0034(7) -0.0057(7)
C2 0.0520(13) 0.0526(13) 0.0663(15) -0.0034(10) 0.0119(11) 0.0011(11)
C3 0.0703(17) 0.0682(16) 0.0636(16) -0.0194(14) 0.0251(13) -0.0027(13)
C4 0.0915(19) 0.0584(14) 0.0346(10) -0.0299(13) -0.0042(11) -0.0011(10)
C5 0.0765(18) 0.0722(17) 0.0653(16) -0.0113(14) -0.0207(14) 0.0257(14)
C6 0.0481(12) 0.0695(16) 0.0574(14) -0.0080(11) -0.0070(10) 0.0161(12)
C7 0.151(3) 0.082(2) 0.0469(14) -0.053(2) -0.0025(17) 0.0118(14)
N11 0.0455(9) 0.0327(8) 0.0442(9) -0.0115(7) -0.0077(7) -0.0042(6)
N81 0.0445(9) 0.0309(8) 0.0407(8) -0.0102(7) -0.0108(7) -0.0007(6)
C21 0.0564(13) 0.0436(11) 0.0601(13) -0.0151(10) -0.0185(10) -0.0087(10)
C31 0.0632(14) 0.0544(13) 0.0553(13) -0.0028(11) -0.0245(11) -0.0059(10)
C41 0.0640(14) 0.0391(10) 0.0451(11) -0.0022(9) -0.0109(10) 0.0019(9)
C51 0.0648(13) 0.0313(9) 0.0465(11) -0.0159(9) 0.0028(10) 0.0002(8)
C61 0.0633(14) 0.0392(11) 0.0648(14) -0.0274(10) -0.0041(11) -0.0056(10)
C71 0.0499(11) 0.0443(11) 0.0517(11) -0.0187(9) -0.0085(9) -0.0066(9)
C81 0.0390(9) 0.0291(8) 0.0357(9) -0.0087(7) 0.0003(7) -0.0042(7)
C91 0.0373(9) 0.0286(8) 0.0344(8) -0.0072(7) 0.0006(7) -0.0055(7)
C101 0.0482(10) 0.0301(9) 0.0376(9) -0.0061(7) 0.0025(8) -0.0045(7)

loop_
_atom_site_label
_atom_site_fract_x
_atom_site_fract_y
_atom_site_fract_z
_atom_site_U_iso_or_equiv
_atom_site_thermal_displace_type
_atom_site_occupancy
_atom_site_type_symbol
S1 0.39220(8) -0.10971(5) 0.79655(4) 0.03760(10) Uani 1.000 S
O1 0.1609(3) -0.12739(17) 0.79790(12) 0.0527(5) Uani 1.000 O
O2 0.5576(3) -0.23467(15) 0.78809(13) 0.0581(5) Uani 1.000 O
O3 0.4115(2) -0.04746(15) 0.88447(10) 0.0435(4) Uani 1.000 O
C1 0.4596(3) 0.01601(19) 0.68580(14) 0.0378(5) Uani 1.000 C
C2 0.6807(4) 0.0115(3) 0.6377(2) 0.0622(8) Uani 1.000 C
C3 0.7329(5) 0.1154(3) 0.5544(2) 0.0723(9) Uani 1.000 C
C4 0.5702(5) 0.2217(3) 0.51779(17) 0.0608(9) Uani 1.000 C
C5 0.3524(5) 0.2257(3) 0.5683(2) 0.0757(10) Uani 1.000 C
C6 0.2961(4) 0.1231(3) 0.6517(2) 0.0627(8) Uani 1.000 C
C7 0.6330(7) 0.3319(4) 0.4260(2) 0.0936(13) Uani 1.000 C
N11 1.1098(3) 0.81485(16) 0.10916(13) 0.0404(5) Uani 1.000 N
N81 0.8164(3) 0.87545(17) -0.03296(13) 0.0384(5) Uani 1.000 N
C21 1.2512(4) 0.7857(2) 0.17622(18) 0.0512(7) Uani 1.000 C
C31 1.2863(4) 0.6575(3) 0.24472(19) 0.0571(8) Uani 1.000 C
C41 1.1705(4) 0.5547(2) 0.24159(17) 0.0513(7) Uani 1.000 C
C51 0.8890(4) 0.4787(2) 0.16153(17) 0.0490(6) Uani 1.000 C
C61 0.7435(4) 0.5092(2) 0.09254(19) 0.0544(8) Uani 1.000 C
C71 0.7168(4) 0.6410(2) 0.02750(17) 0.0473(6) Uani 1.000 C
C81 0.8385(3) 0.73882(18) 0.03510(14) 0.0352(5) Uani 1.000 C
C91 0.9915(3) 0.71256(18) 0.10641(13) 0.0340(5) Uani 1.000 C
C101 1.0166(3) 0.57887(19) 0.17142(14) 0.0401(5) Uani 1.000 C
H2 0.796200 -0.063000 0.6610 0.0740 Uiso 1.000 H
H3 0.887700 0.112900 0.5219 0.0850 Uiso 1.000 H
H5 0.237200 0.301100 0.5458 0.0890 Uiso 1.000 H
H6 0.142100 0.125700 0.6845 0.0750 Uiso 1.000 H
H7A 0.790700 0.338100 0.4196 0.1120 Uiso 1.000 H
H7B 0.607400 0.308800 0.3645 0.1120 Uiso 1.000 H
H7C 0.546600 0.421200 0.4349 0.1120 Uiso 1.000 H
H21 1.334200 0.8566 0.179700 0.0600 Uiso 1.000 H
H31 1.390200 0.6429 0.292900 0.0670 Uiso 1.000 H
H41 1.192700 0.4662 0.286700 0.0600 Uiso 1.000 H
H51 0.906300 0.3883 0.204500 0.0570 Uiso 1.000 H
H61 0.657700 0.4403 0.087500 0.0640 Uiso 1.000 H
H71 0.613900 0.6615 -0.022100 0.0560 Uiso 1.000 H
H81A 0.683(4) 0.890(2) -0.0639(17) 0.044(6) Uiso 1.000 H
H81B 0.813(4) 0.940(3) 0.004(2) 0.058(7) Uiso 1.000 H
H81C 0.946(5) 0.880(3) -0.087(2) 0.064(8) Uiso 1.000 H

loop_
_atom_type_symbol
_atom_type_description
_atom_type_scat_dispersion_real
_atom_type_scat_dispersion_imag
_atom_type_scat_source
C C 0.0033 0.0016 'International Tables Vol C Tables 4.2.6.8 and 6.1.1.4'
H H 0.0000 0.0000 'International Tables Vol C Tables 4.2.6.8 and 6.1.1.4'
N N 0.0061 0.0033 'International Tables Vol C Tables 4.2.6.8 and 6.1.1.4'
O O 0.0106 0.0060 'International Tables Vol C Tables 4.2.6.8 and 6.1.1.4'
S S 0.1246 0.1234 'International Tables Vol C Tables 4.2.6.8 and 6.1.1.4'

loop_
_geom_angle_atom_site_label_1
_geom_angle_atom_site_label_2
_geom_angle_atom_site_label_3
_geom_angle
_geom_angle_publ_flag
O1 S1 O2 114.4(3) no
O1 S1 O3 111.4(3) no
O1 S1 C1 106.6(3) no
O2 S1 O3 111.5(3) no
O2 S1 C1 107.0(3) no
O3 S1 C1 105.3(3) no
C21 N11 C91 116.8(3) no
H81B N81 H81C 108(2) no
C81 N81 H81C 110.6(18) no
C81 N81 H81B 108.0(18) no
C81 N81 H81A 109.6(13) no
H81A N81 H81B 112(2) no
H81A N81 H81C 109(2) no
S1 C1 C6 120.4(3) no
C2 C1 C6 119.7(4) no
S1 C1 C2 119.7(3) no
C1 C2 C3 119.0(4) no
C2 C3 C4 122.0(4) no
C3 C4 C5 117.9(4) no
C3 C4 C7 120.5(4) no
C5 C4 C7 121.6(4) no
C4 C5 C6 121.2(4) no
C1 C6 C5 120.2(4) no
C1 C2 H2 120.32 no
C3 C2 H2 120.64 no
C4 C3 H3 119.24 no
C2 C3 H3 118.79 no
C4 C5 H5 119.34 no
C6 C5 H5 119.51 no
C1 C6 H6 119.80 no
C5 C6 H6 120.01 no
C4 C7 H7A 109.68 no
C4 C7 H7B 110.70 no
C4 C7 H7C 110.29 no
H7A C7 H7B 108.60 no
H7A C7 H7C 108.13 no
H7B C7 H7C 109.39 no
N11 C21 C31 124.4(4) no
C21 C31 C41 119.0(4) no
C31 C41 C101 119.5(4) no
C61 C51 C101 120.8(4) no
C51 C61 C71 120.9(4) no
C61 C71 C81 119.4(4) no
N81 C81 C91 117.8(3) no
N81 C81 C71 120.3(3) no
C71 C81 C91 121.9(3) no
N11 C91 C101 123.2(3) no
N11 C91 C81 118.9(3) no
C81 C91 C101 118.0(3) no
C51 C101 C91 119.0(3) no
C41 C101 C51 124.0(4) no
C41 C101 C91 117.0(3) no
N11 C21 H21 117.92 no
C31 C21 H21 117.70 no
C21 C31 H31 120.56 no
C41 C31 H31 120.42 no
C31 C41 H41 120.67 no
C101 C41 H41 119.78 no
C61 C51 H51 119.78 no
C101 C51 H51 119.37 no
C51 C61 H61 119.56 no
C71 C61 H61 119.53 no
C61 C71 H71 120.36 no
C81 C71 H71 120.27 no

loop_
_geom_bond_atom_site_label_1
_geom_bond_atom_site_label_2
_geom_bond_distance
_geom_bond_publ_flag
S1 O1 1.452(2) no
S1 O2 1.4425(17) no
S1 O3 1.4719(15) no
S1 C1 1.771(2) no
N11 C91 1.364(3) no
N11 C21 1.312(3) no
N81 C81 1.464(2) no
N81 H81B 0.88(3) no
N81 H81C 0.97(3) no
N81 H81A 0.95(2) no
C1 C6 1.371(3) no
C1 C2 1.378(3) no
C2 C3 1.389(4) no
C3 C4 1.374(4) no
C4 C5 1.371(4) no
C4 C7 1.513(4) no
C5 C6 1.388(4) no
C2 H2 0.9588 no
C3 H3 0.9609 no
C5 H5 0.9594 no
C6 H6 0.9576 no
C7 H7B 0.9478 no
C7 H7C 0.9531 no
C7 H7A 0.9625 no
C21 C31 1.409(4) no
C31 C41 1.359(4) no
C41 C101 1.405(3) no
C51 C101 1.415(3) no
C51 C61 1.350(3) no
C61 C71 1.410(3) no
C71 C81 1.360(3) no
C81 C91 1.411(3) no
C91 C101 1.424(3) no
C21 H21 0.9556 no
C31 H31 0.9588 no
C41 H41 0.9575 no
C51 H51 0.9573 no
C61 H61 0.9572 no
C71 H71 0.9636 no

loop_
_geom_hbond_atom_site_label_D
_geom_hbond_atom_site_label_H
_geom_hbond_atom_site_label_A
_geom_hbond_site_symmetry_A
_geom_hbond_distance_DH
_geom_hbond_distance_HA
_geom_hbond_distance_DA
_geom_hbond_angle_DHA
_geom_hbond_publ_flag
N81 H81A O3 1_564 0.95(2) 1.86(2) 2.800(2) 168.6(18) yes
N81 H81B O3 2_666 0.88(3) 2.14(3) 2.868(2) 140(2) yes
N81 H81C O1 1_664 0.97(3) 1.83(3) 2.791(3) 169(3) yes
C21 H21 O3 2_766 0.96 2.59 3.494(3) 158 yes

loop_
_geom_torsion_atom_site_label_1
_geom_torsion_atom_site_label_2
_geom_torsion_atom_site_label_3
_geom_torsion_atom_site_label_4
_geom_torsion
_geom_torsion_publ_flag
O1 S1 C1 C2 -151.2(4) no
O1 S1 C1 C6 33.1(4) no
O2 S1 C1 C2 -28.4(4) no
O2 S1 C1 C6 156.0(4) no
O3 S1 C1 C2 90.4(4) no
O3 S1 C1 C6 -85.3(4) no
C21 N11 C91 C81 -179.6(4) no
C21 N11 C91 C101 -0.4(4) no
C91 N11 C21 C31 -0.4(4) no
C2 C1 C6 C5 0.8(5) no
C6 C1 C2 C3 -0.7(5) no
S1 C1 C6 C5 176.4(4) no
S1 C1 C2 C3 -176.4(4) no
C1 C2 C3 C4 -0.7(5) no
C2 C3 C4 C5 2.1(5) no
C2 C3 C4 C7 -179.2(4) no
C3 C4 C5 C6 -2.1(5) no
C7 C4 C5 C6 179.2(4) no
C4 C5 C6 C1 0.7(5) no
N11 C21 C31 C41 1.0(5) no
C21 C31 C41 C101 -0.9(5) no
C31 C41 C101 C51 179.6(4) no
C31 C41 C101 C91 0.1(4) no
C101 C51 C61 C71 0.8(5) no
C61 C51 C101 C41 179.8(4) no
C61 C51 C101 C91 -0.8(4) no
C51 C61 C71 C81 -0.5(5) no
C61 C71 C81 C91 0.0(4) no
C61 C71 C81 N81 178.9(4) no
N81 C81 C91 N11 0.4(4) no
N81 C81 C91 C101 -178.9(3) no
C71 C81 C91 N11 179.3(4) no
C71 C81 C91 C101 0.1(4) no
N11 C91 C101 C41 0.6(4) no
C81 C91 C101 C41 179.8(3) no
N11 C91 C101 C51 -178.9(4) no
C81 C91 C101 C51 0.3(4) no

loop_
_cod_related_entry_id
_cod_related_entry_database
_cod_related_entry_code
1 ChemSpider 21130703
